data_8100111
loop_
_publ_author_name
'Yuan, Ji-Xin'
'Xiao, Hong-Ping'
'Hu, Mao-Lin'

_publ_section_title
;
Crystal structure of \m-benzene-1,2,4,5-tetracarboxylato-bis
[bis(1,10-phenanthroline)copper(II)] benzene-1,2,4,5-tetracarboxylic 
acid solvate, [Cu(C~12~H~8~N~2~)~2~]~2~(C~10~H~2~O~8~) &#x00B7; C~10~H~6~O~8~
;
_journal_issue 3
_journal_name_full 'Zeitschrift f\"ur Kristallographie - New Crystal Structures'
_journal_page_first 224
_journal_page_last 226
_journal_volume 219
_journal_year 2004
_chemical_formula_moiety 'C58 H34 Cu2 N8 O8, C10 H6 O8'
_chemical_formula_sum 'C68 H40 Cu2 N8 O16'
_chemical_formula_weight 1352.16
_space_group_crystal_system triclinic
_space_group_IT_number 2
_space_group_name_Hall '-P 1'
_space_group_name_H-M_alt 'P -1'
_cell_angle_alpha 97.987(2)
_cell_angle_beta 99.868(2)
_cell_angle_gamma 93.625(2)
_cell_formula_units_Z 1
_cell_length_a 10.4267(9)
_cell_length_b 10.6931(10)
_cell_length_c 12.6461(11)
_cell_measurement_temperature 298(2)
_cell_volume 1370.1(2)
_diffrn_ambient_temperature 298(2)
_exptl_crystal_density_diffrn 1.639
_cod_depositor_comments
;
 Updating space group information.

 Antanas Vaitkus,
 2018-06-07

The following automatic conversions were performed:
'_symmetry_cell_setting' value 'Triclinic' changed to 'triclinic'
according to '/home/saulius/struct/CIF-dictionaries/cif_core.dic'
dictionary named 'cif_core.dic' version 2.4.1 from 2010-06-29.

Automatic conversion script
Id: cif_fix_enum 1527 2010-12-29 10:47:43Z saulius 
;
_cod_database_code 8100111

loop_
_space_group_symop_id
_space_group_symop_operation_xyz
1 x,y,z
2 -x,-y,-z

loop_
_atom_site_label
_atom_site_type_symbol
_atom_site_fract_x
_atom_site_fract_y
_atom_site_fract_z
_atom_site_U_iso_or_equiv
_atom_site_adp_type
_atom_site_occupancy
_atom_site_symmetry_multiplicity
_atom_site_Wyckoff_symbol
_atom_site_calc_flag
_atom_site_refinement_flags
_atom_site_disorder_assembly
_atom_site_disorder_group
Cu1 Cu 0.36553(6) 0.72902(6) 0.21643(5) 0.0249(2) Uani 1 2 i d . . .
O1 O 0.2193(3) 0.8355(3) 0.1858(3) 0.0312(9) Uani 1 2 i d . . .
O2 O 0.3019(4) 0.8429(5) 0.0376(3) 0.0504(12) Uani 1 2 i d . . .
O3 O -0.0208(4) 0.9595(3) 0.2830(3) 0.0359(9) Uani 1 2 i d . . .
O4 O -0.0704(4) 0.7747(3) 0.1731(3) 0.0382(10) Uani 1 2 i d . . .
O5 O 1.0052(4) 0.8127(4) 0.4269(4) 0.0507(12) Uani 1 2 i d . . .
H5 H 0.9826 0.8609 0.3835 0.076 Uiso 1 2 i calc R . .
O6 O 0.7962(4) 0.7328(4) 0.3852(4) 0.0484(11) Uani 1 2 i d . . .
O7 O 0.9596(4) 0.8083(4) 0.6457(4) 0.0460(11) Uani 1 2 i d . . .
H7 H 0.9887 0.8777 0.6806 0.069 Uiso 1 2 i calc R . .
O8 O 1.1350(4) 0.7375(4) 0.7373(4) 0.0509(12) Uani 1 2 i d . . .
N1 N 0.2513(4) 0.5671(4) 0.1635(4) 0.0286(10) Uani 1 2 i d . . .
N2 N 0.5051(4) 0.6138(4) 0.1704(3) 0.0252(9) Uani 1 2 i d . . .
N3 N 0.5002(4) 0.8707(4) 0.2850(4) 0.0292(10) Uani 1 2 i d . . .
N4 N 0.3946(5) 0.6974(4) 0.3889(4) 0.0347(11) Uani 1 2 i d . . .
C1 C 0.1236(5) 0.5485(5) 0.1597(5) 0.0359(13) Uani 1 2 i d . . .
H1 H 0.0763 0.6177 0.1747 0.043 Uiso 1 2 i calc R . .
C2 C 0.0588(6) 0.4271(6) 0.1338(5) 0.0429(15) Uani 1 2 i d . . .
H2 H -0.0309 0.4164 0.1314 0.052 Uiso 1 2 i calc R . .
C3 C 0.1258(6) 0.3240(6) 0.1118(5) 0.0386(14) Uani 1 2 i d . . .
H3 H 0.0826 0.2430 0.0964 0.046 Uiso 1 2 i calc R . .
C4 C 0.2594(5) 0.3412(5) 0.1125(4) 0.0313(12) Uani 1 2 i d . . .
C5 C 0.3395(6) 0.2416(5) 0.0863(4) 0.0337(13) Uani 1 2 i d . . .
H5A H 0.3020 0.1584 0.0695 0.040 Uiso 1 2 i calc R . .
C6 C 0.4674(6) 0.2650(5) 0.0852(4) 0.0325(13) Uani 1 2 i d . . .
H6 H 0.5163 0.1982 0.0667 0.039 Uiso 1 2 i calc R . .
C7 C 0.5294(5) 0.3917(5) 0.1122(4) 0.0257(11) Uani 1 2 i d . . .
C8 C 0.6620(5) 0.4239(5) 0.1114(5) 0.0339(13) Uani 1 2 i d . . .
H8 H 0.7158 0.3614 0.0928 0.041 Uiso 1 2 i calc R . .
C9 C 0.7104(5) 0.5471(5) 0.1381(4) 0.0320(13) Uani 1 2 i d . . .
H9 H 0.7975 0.5694 0.1360 0.038 Uiso 1 2 i calc R . .
C10 C 0.6305(5) 0.6410(5) 0.1688(4) 0.0271(11) Uani 1 2 i d . . .
H10 H 0.6664 0.7246 0.1887 0.033 Uiso 1 2 i calc R . .
C11 C 0.4551(5) 0.4912(5) 0.1410(4) 0.0229(11) Uani 1 2 i d . . .
C12 C 0.3186(5) 0.4656(5) 0.1398(4) 0.0247(11) Uani 1 2 i d . . .
C13 C 0.3421(7) 0.6134(7) 0.4383(6) 0.0499(17) Uani 1 2 i d . . .
H13 H 0.2715 0.5588 0.3997 0.060 Uiso 1 2 i calc R . .
C14 C 0.3884(8) 0.6020(7) 0.5484(6) 0.058(2) Uani 1 2 i d . . .
H14 H 0.3501 0.5405 0.5813 0.070 Uiso 1 2 i calc R . .
C15 C 0.4903(8) 0.6835(8) 0.6042(6) 0.058(2) Uani 1 2 i d . . .
H15 H 0.5216 0.6777 0.6767 0.069 Uiso 1 2 i calc R . .
C16 C 0.5491(6) 0.7754(6) 0.5560(5) 0.0458(16) Uani 1 2 i d . . .
C17 C 0.6515(7) 0.8671(7) 0.6100(5) 0.056(2) Uani 1 2 i d . . .
H17 H 0.6855 0.8659 0.6828 0.067 Uiso 1 2 i calc R . .
C18 C 0.7011(7) 0.9562(7) 0.5592(6) 0.0519(18) Uani 1 2 i d . . .
H18 H 0.7680 1.0155 0.5974 0.062 Uiso 1 2 i calc R . .
C19 C 0.6524(5) 0.9606(6) 0.4476(5) 0.0380(14) Uani 1 2 i d . . .
C20 C 0.7021(6) 1.0470(6) 0.3894(6) 0.0501(18) Uani 1 2 i d . . .
H20 H 0.7709 1.1062 0.4238 0.060 Uiso 1 2 i calc R . .
C21 C 0.6516(6) 1.0466(6) 0.2821(6) 0.0464(16) Uani 1 2 i d . . .
H21 H 0.6849 1.1053 0.2437 0.056 Uiso 1 2 i calc R . .
C22 C 0.5495(6) 0.9569(5) 0.2317(5) 0.0394(14) Uani 1 2 i d . . .
H22 H 0.5143 0.9565 0.1589 0.047 Uiso 1 2 i calc R . .
C23 C 0.5501(5) 0.8725(5) 0.3911(5) 0.0314(13) Uani 1 2 i d . . .
C24 C 0.4962(5) 0.7787(5) 0.4458(5) 0.0333(13) Uani 1 2 i d . . .
C25 C 0.2173(5) 0.8651(5) 0.0928(4) 0.0282(12) Uani 1 2 i d . . .
C26 C 0.1017(5) 0.9335(5) 0.0462(4) 0.0237(11) Uani 1 2 i d . . .
C27 C -0.0081(5) 0.9499(5) 0.0966(4) 0.0241(11) Uani 1 2 i d . . .
C28 C -0.1066(5) 1.0176(5) 0.0490(4) 0.0247(11) Uani 1 2 i d . . .
H28 H -0.1785 1.0304 0.0825 0.030 Uiso 1 2 i calc R . .
C29 C -0.0329(5) 0.8876(5) 0.1912(4) 0.0254(11) Uani 1 2 i d . . .
C30 C 0.9091(6) 0.7286(5) 0.4246(4) 0.0343(13) Uani 1 2 i d . . .
C31 C 0.9546(5) 0.6129(5) 0.4693(5) 0.0318(12) Uani 1 2 i d . . .
C32 C 1.0207(5) 0.6115(5) 0.5754(4) 0.0302(12) Uani 1 2 i d . . .
C33 C 1.0649(6) 0.4993(5) 0.6039(4) 0.0332(13) Uani 1 2 i d . . .
H33 H 1.1091 0.4989 0.6742 0.040 Uiso 1 2 i calc R . .
C34 C 1.0458(6) 0.7269(5) 0.6615(5) 0.0334(13) Uani 1 2 i d . . .

loop_
_atom_site_aniso_label
_atom_site_aniso_U_11
_atom_site_aniso_U_22
_atom_site_aniso_U_33
_atom_site_aniso_U_23
_atom_site_aniso_U_13
_atom_site_aniso_U_12
Cu1 0.0222(3) 0.0201(3) 0.0301(4) 0.0039(3) -0.0021(3) 0.0026(2)
O1 0.032(2) 0.030(2) 0.033(2) 0.0100(17) 0.0031(17) 0.0114(16)
O2 0.043(3) 0.078(3) 0.036(2) 0.009(2) 0.012(2) 0.039(2)
O3 0.058(3) 0.027(2) 0.024(2) 0.0073(16) 0.0071(18) 0.0082(18)
O4 0.045(2) 0.024(2) 0.044(2) 0.0013(17) 0.0088(19) -0.0048(17)
O5 0.061(3) 0.040(3) 0.049(3) 0.023(2) -0.004(2) -0.005(2)
O6 0.052(3) 0.049(3) 0.045(3) 0.009(2) 0.004(2) 0.019(2)
O7 0.058(3) 0.028(2) 0.046(3) -0.0014(19) -0.003(2) 0.013(2)
O8 0.059(3) 0.040(3) 0.045(3) 0.002(2) -0.013(2) 0.005(2)
N1 0.025(2) 0.024(2) 0.035(3) 0.0053(19) -0.0009(19) 0.0021(18)
N2 0.025(2) 0.022(2) 0.029(2) 0.0057(18) 0.0018(18) 0.0022(18)
N3 0.028(2) 0.021(2) 0.035(3) -0.0025(19) -0.001(2) 0.0055(18)
N4 0.039(3) 0.034(3) 0.034(3) 0.011(2) 0.008(2) 0.007(2)
C1 0.026(3) 0.030(3) 0.050(4) 0.008(3) 0.003(3) 0.001(2)
C2 0.026(3) 0.047(4) 0.052(4) 0.002(3) 0.005(3) -0.005(3)
C3 0.034(3) 0.032(3) 0.045(4) 0.000(3) 0.004(3) -0.009(3)
C4 0.039(3) 0.031(3) 0.023(3) 0.002(2) 0.003(2) -0.003(2)
C5 0.040(3) 0.022(3) 0.036(3) -0.001(2) 0.003(3) -0.005(2)
C6 0.041(3) 0.021(3) 0.033(3) -0.003(2) 0.008(3) 0.003(2)
C7 0.030(3) 0.028(3) 0.018(3) 0.004(2) 0.000(2) 0.003(2)
C8 0.033(3) 0.033(3) 0.035(3) 0.004(2) 0.003(2) 0.010(2)
C9 0.021(3) 0.038(3) 0.037(3) 0.009(3) 0.000(2) 0.005(2)
C10 0.030(3) 0.024(3) 0.025(3) 0.004(2) -0.001(2) -0.001(2)
C11 0.027(3) 0.023(3) 0.018(2) 0.006(2) 0.000(2) 0.000(2)
C12 0.028(3) 0.022(3) 0.024(3) 0.006(2) 0.001(2) 0.001(2)
C13 0.046(4) 0.058(4) 0.051(4) 0.018(3) 0.012(3) 0.008(3)
C14 0.072(5) 0.064(5) 0.051(5) 0.032(4) 0.024(4) 0.018(4)
C15 0.069(5) 0.077(5) 0.033(4) 0.018(4) 0.011(4) 0.032(4)
C16 0.050(4) 0.057(4) 0.031(3) 0.002(3) 0.007(3) 0.025(3)
C17 0.053(4) 0.075(5) 0.029(4) -0.010(4) -0.012(3) 0.023(4)
C18 0.041(4) 0.057(4) 0.046(4) -0.017(3) -0.008(3) 0.012(3)
C19 0.028(3) 0.038(3) 0.044(4) -0.010(3) 0.004(3) 0.008(3)
C20 0.032(3) 0.040(4) 0.070(5) -0.015(3) 0.009(3) -0.001(3)
C21 0.045(4) 0.033(3) 0.059(4) 0.003(3) 0.010(3) -0.006(3)
C22 0.041(3) 0.028(3) 0.047(4) 0.000(3) 0.007(3) 0.002(3)
C23 0.023(3) 0.031(3) 0.036(3) -0.004(2) 0.000(2) 0.009(2)
C24 0.032(3) 0.035(3) 0.032(3) -0.001(2) 0.003(2) 0.013(2)
C25 0.029(3) 0.024(3) 0.028(3) -0.002(2) -0.002(2) 0.008(2)
C26 0.018(2) 0.022(3) 0.027(3) -0.002(2) -0.003(2) 0.002(2)
C27 0.026(3) 0.021(3) 0.022(3) -0.001(2) 0.000(2) 0.003(2)
C28 0.021(3) 0.029(3) 0.023(3) 0.001(2) 0.005(2) 0.003(2)
C29 0.024(3) 0.025(3) 0.029(3) 0.007(2) 0.006(2) 0.005(2)
C30 0.046(4) 0.033(3) 0.023(3) 0.004(2) 0.003(3) 0.007(3)
C31 0.035(3) 0.029(3) 0.033(3) 0.007(2) 0.005(2) 0.008(2)
C32 0.033(3) 0.028(3) 0.029(3) 0.006(2) 0.006(2) 0.001(2)
C33 0.044(3) 0.031(3) 0.024(3) 0.004(2) 0.002(2) 0.006(3)
C34 0.043(3) 0.028(3) 0.030(3) 0.006(2) 0.007(3) -0.001(3)

loop_
_geom_bond_atom_site_label_1
_geom_bond_atom_site_label_2
_geom_bond_distance
_geom_bond_site_symmetry_2
_geom_bond_publ_flag
Cu1 O1 1.977(3) . ?
Cu1 N3 1.991(4) . ?
Cu1 N1 2.002(4) . ?
Cu1 N2 2.072(4) . ?
Cu1 N4 2.226(5) . ?
O1 C25 1.257(6) . ?
O2 C25 1.230(6) . ?
O3 C29 1.282(6) . ?
O4 C29 1.223(6) . ?
O5 C30 1.296(7) . ?
O5 H5 0.8200 . ?
O6 C30 1.203(7) . ?
O7 C34 1.301(7) . ?
O7 H7 0.8200 . ?
O8 C34 1.203(7) . ?
N1 C1 1.325(7) . ?
N1 C12 1.357(6) . ?
N2 C10 1.325(6) . ?
N2 C11 1.357(6) . ?
N3 C22 1.341(7) . ?
N3 C23 1.351(7) . ?
N4 C13 1.307(8) . ?
N4 C24 1.358(7) . ?
C1 C2 1.394(8) . ?
C1 H1 0.9300 . ?
C2 C3 1.364(8) . ?
C2 H2 0.9300 . ?
C3 C4 1.392(8) . ?
C3 H3 0.9300 . ?
C4 C12 1.401(7) . ?
C4 C5 1.433(8) . ?
C5 C6 1.344(8) . ?
C5 H5A 0.9300 . ?
C6 C7 1.434(7) . ?
C6 H6 0.9300 . ?
C7 C11 1.400(7) . ?
C7 C8 1.405(8) . ?
C8 C9 1.356(8) . ?
C8 H8 0.9300 . ?
C9 C10 1.401(7) . ?
C9 H9 0.9300 . ?
C10 H10 0.9300 . ?
C11 C12 1.429(7) . ?
C13 C14 1.417(9) . ?
C13 H13 0.9300 . ?
C14 C15 1.357(11) . ?
C14 H14 0.9300 . ?
C15 C16 1.390(10) . ?
C15 H15 0.9300 . ?
C16 C17 1.414(10) . ?
C16 C24 1.414(8) . ?
C17 C18 1.345(10) . ?
C17 H17 0.9300 . ?
C18 C19 1.424(9) . ?
C18 H18 0.9300 . ?
C19 C20 1.387(9) . ?
C19 C23 1.400(8) . ?
C20 C21 1.367(10) . ?
C20 H20 0.9300 . ?
C21 C22 1.389(8) . ?
C21 H21 0.9300 . ?
C22 H22 0.9300 . ?
C23 C24 1.433(8) . ?
C25 C26 1.523(7) . ?
C26 C28 1.385(7) 2_575 ?
C26 C27 1.411(7) . ?
C27 C28 1.394(7) . ?
C27 C29 1.499(7) . ?
C28 C26 1.385(7) 2_575 ?
C28 H28 0.9300 . ?
C30 C31 1.501(8) . ?
C31 C33 1.390(8) 2_766 ?
C31 C32 1.402(8) . ?
C32 C33 1.384(7) . ?
C32 C34 1.505(8) . ?
C33 C31 1.390(8) 2_766 ?
C33 H33 0.9300 . ?
